data_7015170
loop_
_publ_author_name
'Li, Lidong'
'Gomes, Clara S. B.'
'Gomes, Pedro T.'
'Duarte, M. Teresa'
'Fan, Zhiqiang'

_publ_section_title
;
 New tetradentate N,N,N,N-chelating \a-diimine ligands and their
 corresponding zinc and nickel complexes: synthesis, characterisation
 and testing as olefin polymerisation catalysts.
;
_journal_issue 13
_journal_name_full 'Dalton transactions (Cambridge, England : 2003)'
_journal_page_first 3365
_journal_page_last 3380
_journal_paper_doi 10.1039/c0dt01308k
_journal_volume 40
_journal_year 2011
_chemical_formula_moiety 'C42 H30 N8'
_chemical_formula_sum 'C42 H30 N8'
_chemical_formula_weight 646.74
_space_group_IT_number 2
_symmetry_cell_setting triclinic
_symmetry_Int_Tables_number 2
_symmetry_space_group_name_Hall '-P 1'
_symmetry_space_group_name_H-M 'P -1'
_atom_sites_solution_hydrogens geom
_atom_sites_solution_primary direct
_atom_sites_solution_secondary difmap
_audit_creation_method SHELXL-97
_cell_angle_alpha 79.809(18)
_cell_angle_beta 82.010(17)
_cell_angle_gamma 83.249(19)
_cell_formula_units_Z 2
_cell_length_a 9.264(3)
_cell_length_b 11.425(3)
_cell_length_c 16.053(5)
_cell_measurement_reflns_used 785
_cell_measurement_temperature 150(2)
_cell_measurement_theta_max 18.72
_cell_measurement_theta_min 2.23
_cell_volume 1648.5(9)
_computing_cell_refinement 'Bruker SMART (Bruker, 1997)'
_computing_data_collection 'Bruker SMART (Bruker, 1997)'
_computing_data_reduction 'Bruker SAINT (Bruker, 1997)'
_computing_molecular_graphics ORTEP
_computing_publication_material enCIFer
_computing_structure_refinement 'SHELXL-97 (Sheldrick, 2008)'
_computing_structure_solution 'SIR2004 (Burla et al., 2005)'
_diffrn_ambient_temperature 150(2)
_diffrn_measured_fraction_theta_full 0.998
_diffrn_measured_fraction_theta_max 0.998
_diffrn_measurement_device_type 'CCD area detector'
_diffrn_measurement_method 'phi and omega scans'
_diffrn_radiation_monochromator graphite
_diffrn_radiation_probe x-ray
_diffrn_radiation_type MoK\a
_diffrn_radiation_wavelength 0.71073
_diffrn_reflns_av_R_equivalents 0.1317
_diffrn_reflns_av_sigmaI/netI 0.1964
_diffrn_reflns_limit_h_max 11
_diffrn_reflns_limit_h_min -11
_diffrn_reflns_limit_k_max 13
_diffrn_reflns_limit_k_min -13
_diffrn_reflns_limit_l_max 19
_diffrn_reflns_limit_l_min -19
_diffrn_reflns_number 17711
_diffrn_reflns_theta_full 25.03
_diffrn_reflns_theta_max 25.03
_diffrn_reflns_theta_min 2.60
_diffrn_source 'fine-focus sealed tube'
_exptl_absorpt_coefficient_mu 0.080
_exptl_absorpt_correction_T_max 0.9968
_exptl_absorpt_correction_T_min 0.9795
_exptl_absorpt_correction_type multi-scan
_exptl_absorpt_process_details 'SADABS (Sheldrick, 1996)'
_exptl_crystal_colour orange-yellow
_exptl_crystal_density_diffrn 1.303
_exptl_crystal_density_method 'not measured'
_exptl_crystal_description needle
_exptl_crystal_F_000 676
_exptl_crystal_size_max 0.26
_exptl_crystal_size_mid 0.06
_exptl_crystal_size_min 0.04
_refine_diff_density_max 0.238
_refine_diff_density_min -0.225
_refine_diff_density_rms 0.054
_refine_ls_extinction_coef 0.0073(8)
_refine_ls_extinction_expression Fc^*^=kFc[1+0.001xFc^2^\l^3^/sin(2\q)]^-1/4^
_refine_ls_extinction_method SHELXL
_refine_ls_goodness_of_fit_ref 0.832
_refine_ls_hydrogen_treatment constr
_refine_ls_matrix_type full
_refine_ls_number_parameters 452
_refine_ls_number_reflns 5814
_refine_ls_number_restraints 0
_refine_ls_restrained_S_all 0.832
_refine_ls_R_factor_all 0.2017
_refine_ls_R_factor_gt 0.0596
_refine_ls_shift/su_max 0.000
_refine_ls_shift/su_mean 0.000
_refine_ls_structure_factor_coef Fsqd
_refine_ls_weighting_details 'calc w=1/[\s^2^(Fo^2^)+(0.0395P)^2^+0.0000P] where P=(Fo^2^+2Fc^2^)/3'
_refine_ls_weighting_scheme calc
_refine_ls_wR_factor_gt 0.0997
_refine_ls_wR_factor_ref 0.1243
_reflns_number_gt 2349
_reflns_number_total 5814
_reflns_threshold_expression >2\s(I)
_cod_data_source_file c0dt01308k.txt
_cod_data_source_block 5a
_cod_original_cell_volume 1648.5(8)
_cod_database_code 7015170

loop_
_symmetry_equiv_pos_as_xyz
'x, y, z'
'-x, -y, -z'

loop_
_atom_site_label
_atom_site_type_symbol
_atom_site_fract_x
_atom_site_fract_y
_atom_site_fract_z
_atom_site_U_iso_or_equiv
_atom_site_adp_type
_atom_site_occupancy
_atom_site_symmetry_multiplicity
_atom_site_calc_flag
_atom_site_refinement_flags
_atom_site_disorder_assembly
_atom_site_disorder_group
N1 N 0.1193(3) 0.2675(2) 0.28380(18) 0.0280(8) Uani 1 1 d . . .
N2 N 0.0658(3) 0.0688(2) 0.21466(18) 0.0271(7) Uani 1 1 d . . .
N3 N 0.1323(3) 0.1743(3) 0.5438(2) 0.0419(9) Uani 1 1 d . . .
N4 N 0.1534(3) 0.0559(3) 0.5656(2) 0.0438(9) Uani 1 1 d . . .
N5 N 0.1997(3) 0.0122(3) 0.4939(2) 0.0321(8) Uani 1 1 d . . .
N6 N 0.2910(3) 0.0028(3) -0.0229(2) 0.0437(9) Uani 1 1 d . . .
N7 N 0.3863(3) 0.0823(3) -0.0539(2) 0.0457(9) Uani 1 1 d . . .
N8 N 0.3768(3) 0.1562(3) 0.0037(2) 0.0348(8) Uani 1 1 d . . .
C1 C -0.0114(4) 0.2451(3) 0.2792(2) 0.0239(9) Uani 1 1 d . . .
C2 C -0.1553(3) 0.3042(3) 0.3076(2) 0.0248(9) Uani 1 1 d . . .
C3 C -0.2020(4) 0.3976(3) 0.3510(2) 0.0334(10) Uani 1 1 d . . .
H3 H -0.1346 0.4355 0.3720 0.040 Uiso 1 1 calc R . .
C4 C -0.3532(4) 0.4361(3) 0.3636(2) 0.0408(11) Uani 1 1 d . . .
H4 H -0.3848 0.4993 0.3932 0.049 Uiso 1 1 calc R . .
C5 C -0.4536(4) 0.3812(3) 0.3326(3) 0.0409(11) Uani 1 1 d . . .
H5 H -0.5522 0.4090 0.3406 0.049 Uiso 1 1 calc R . .
C6 C -0.4109(4) 0.2844(3) 0.2892(2) 0.0302(9) Uani 1 1 d . . .
C7 C -0.2616(4) 0.2480(3) 0.2771(2) 0.0261(9) Uani 1 1 d . . .
C8 C -0.5017(4) 0.2212(3) 0.2522(2) 0.0369(10) Uani 1 1 d . . .
H8 H -0.6023 0.2419 0.2570 0.044 Uiso 1 1 calc R . .
C9 C -0.4428(4) 0.1311(3) 0.2102(3) 0.0402(11) Uani 1 1 d . . .
H9 H -0.5054 0.0912 0.1871 0.048 Uiso 1 1 calc R . .
C10 C -0.2910(4) 0.0941(3) 0.1995(2) 0.0336(10) Uani 1 1 d . . .
H10 H -0.2544 0.0317 0.1700 0.040 Uiso 1 1 calc R . .
C11 C -0.2000(3) 0.1537(3) 0.2342(2) 0.0260(9) Uani 1 1 d . . .
C12 C -0.0402(4) 0.1425(3) 0.2371(2) 0.0242(9) Uani 1 1 d . . .
C13 C 0.1370(3) 0.3603(3) 0.3297(2) 0.0277(9) Uani 1 1 d . . .
C14 C 0.1416(3) 0.4765(3) 0.2879(2) 0.0345(10) Uani 1 1 d . . .
H14 H 0.1327 0.4950 0.2299 0.041 Uiso 1 1 calc R . .
C15 C 0.1594(4) 0.5653(3) 0.3330(3) 0.0411(11) Uani 1 1 d . . .
H15 H 0.1583 0.6442 0.3057 0.049 Uiso 1 1 calc R . .
C16 C 0.1787(4) 0.5378(3) 0.4174(3) 0.0417(11) Uani 1 1 d . . .
H16 H 0.1919 0.5979 0.4471 0.050 Uiso 1 1 calc R . .
C17 C 0.1784(4) 0.4204(3) 0.4587(3) 0.0377(10) Uani 1 1 d . . .
H17 H 0.1902 0.4026 0.5163 0.045 Uiso 1 1 calc R . .
C18 C 0.1608(3) 0.3290(3) 0.4152(2) 0.0273(9) Uani 1 1 d . . .
C19 C 0.1650(3) 0.2041(3) 0.4582(2) 0.0284(9) Uani 1 1 d . . .
C20 C 0.2070(4) 0.0998(3) 0.4262(2) 0.0340(10) Uani 1 1 d . . .
H20 H 0.2348 0.0916 0.3695 0.041 Uiso 1 1 calc R . .
C21 C 0.2314(4) -0.1178(3) 0.4975(2) 0.0383(10) Uani 1 1 d . . .
H21A H 0.1406 -0.1535 0.5000 0.046 Uiso 1 1 calc R . .
H21B H 0.2754 -0.1517 0.5489 0.046 Uiso 1 1 calc R . .
C22 C 0.3329(4) -0.1474(3) 0.4215(2) 0.0301(9) Uani 1 1 d . . .
C23 C 0.4816(4) -0.1721(3) 0.4245(3) 0.0427(11) Uani 1 1 d . . .
H23 H 0.5190 -0.1754 0.4758 0.051 Uiso 1 1 calc R . .
C24 C 0.5755(4) -0.1919(3) 0.3531(3) 0.0475(12) Uani 1 1 d . . .
H24 H 0.6755 -0.2083 0.3563 0.057 Uiso 1 1 calc R . .
C25 C 0.5209(4) -0.1874(3) 0.2769(3) 0.0449(11) Uani 1 1 d . . .
H25 H 0.5840 -0.1992 0.2281 0.054 Uiso 1 1 calc R . .
C26 C 0.3734(4) -0.1655(3) 0.2733(3) 0.0435(11) Uani 1 1 d . . .
H26 H 0.3364 -0.1632 0.2220 0.052 Uiso 1 1 calc R . .
C27 C 0.2793(4) -0.1470(3) 0.3448(3) 0.0388(11) Uani 1 1 d . . .
H27 H 0.1790 -0.1340 0.3418 0.047 Uiso 1 1 calc R . .
C28 C 0.0399(4) -0.0336(3) 0.1812(2) 0.0275(9) Uani 1 1 d . . .
C29 C -0.0480(3) -0.1186(3) 0.2290(2) 0.0318(9) Uani 1 1 d . . .
H29 H -0.0920 -0.1081 0.2832 0.038 Uiso 1 1 calc R . .
C30 C -0.0698(4) -0.2173(3) 0.1968(2) 0.0372(10) Uani 1 1 d . . .
H30 H -0.1273 -0.2744 0.2293 0.045 Uiso 1 1 calc R . .
C31 C -0.0065(4) -0.2314(3) 0.1163(3) 0.0411(11) Uani 1 1 d . . .
H31 H -0.0257 -0.2961 0.0931 0.049 Uiso 1 1 calc R . .
C32 C 0.0850(4) -0.1508(3) 0.0696(3) 0.0385(10) Uani 1 1 d . . .
32 H 0.1291 -0.1629 0.0157 0.046 Uiso 1 1 calc R . .
C33 C 0.1125(4) -0.0516(3) 0.1019(2) 0.0268(9) Uani 1 1 d . . .
C34 C 0.2196(4) 0.0273(3) 0.0525(2) 0.0309(9) Uani 1 1 d . . .
C35 C 0.2753(4) 0.1259(3) 0.0698(2) 0.0318(9) Uani 1 1 d . . .
H35 H 0.2482 0.1635 0.1172 0.038 Uiso 1 1 calc R . .
C36 C 0.4691(4) 0.2556(3) -0.0117(3) 0.0458(11) Uani 1 1 d . . .
H36A H 0.5383 0.2503 -0.0624 0.055 Uiso 1 1 calc R . .
H36B H 0.5241 0.2511 0.0362 0.055 Uiso 1 1 calc R . .
C37 C 0.3752(4) 0.3715(3) -0.0230(3) 0.0398(11) Uani 1 1 d . . .
C38 C 0.3421(4) 0.4397(4) 0.0413(3) 0.0506(12) Uani 1 1 d . . .
H38 H 0.3819 0.4146 0.0923 0.061 Uiso 1 1 calc R . .
C39 C 0.2511(5) 0.5443(4) 0.0312(3) 0.0592(13) Uani 1 1 d . . .
H39 H 0.2306 0.5892 0.0751 0.071 Uiso 1 1 calc R . .
C40 C 0.1908(5) 0.5822(4) -0.0432(3) 0.0640(14) Uani 1 1 d . . .
H40 H 0.1291 0.6527 -0.0500 0.077 Uiso 1 1 calc R . .
C41 C 0.2216(6) 0.5165(4) -0.1068(3) 0.0728(15) Uani 1 1 d . . .
H41 H 0.1799 0.5414 -0.1573 0.087 Uiso 1 1 calc R . .
C42 C 0.3144(5) 0.4126(4) -0.0974(3) 0.0614(14) Uani 1 1 d . . .
H42 H 0.3362 0.3695 -0.1423 0.074 Uiso 1 1 calc R . .

loop_
_atom_site_aniso_label
_atom_site_aniso_U_11
_atom_site_aniso_U_22
_atom_site_aniso_U_33
_atom_site_aniso_U_23
_atom_site_aniso_U_13
_atom_site_aniso_U_12
N1 0.0246(18) 0.0269(18) 0.035(2) -0.0113(15) -0.0030(15) -0.0055(14)
N2 0.0302(18) 0.0272(18) 0.0245(19) -0.0085(15) 0.0017(14) -0.0050(15)
N3 0.047(2) 0.044(2) 0.034(2) -0.0095(18) -0.0017(18) -0.0011(18)
N4 0.053(2) 0.048(2) 0.029(2) -0.0069(18) 0.0000(18) -0.0048(18)
N5 0.0337(19) 0.036(2) 0.025(2) -0.0007(17) -0.0003(16) -0.0091(15)
N6 0.044(2) 0.043(2) 0.044(2) -0.0166(19) 0.0104(18) -0.0075(17)
N7 0.051(2) 0.047(2) 0.040(2) -0.0192(19) 0.0136(18) -0.0095(18)
N8 0.0321(19) 0.035(2) 0.038(2) -0.0158(17) 0.0061(16) -0.0058(15)
C1 0.025(2) 0.028(2) 0.019(2) -0.0061(17) -0.0016(17) -0.0044(17)
C2 0.025(2) 0.025(2) 0.025(2) -0.0047(18) 0.0007(17) -0.0052(17)
C3 0.030(2) 0.033(2) 0.038(3) -0.012(2) 0.0031(19) -0.0040(18)
C4 0.032(2) 0.040(3) 0.055(3) -0.026(2) -0.001(2) -0.0001(19)
C5 0.023(2) 0.045(3) 0.056(3) -0.015(2) -0.003(2) 0.0022(19)
C6 0.021(2) 0.031(2) 0.038(3) -0.008(2) -0.0012(18) -0.0023(17)
C7 0.023(2) 0.027(2) 0.029(2) -0.0094(18) 0.0018(17) -0.0048(17)
C8 0.021(2) 0.037(2) 0.053(3) -0.009(2) -0.006(2) -0.0003(18)
C9 0.029(2) 0.038(3) 0.058(3) -0.009(2) -0.013(2) -0.0104(19)
C10 0.029(2) 0.032(2) 0.041(3) -0.011(2) -0.0051(19) -0.0022(18)
C11 0.025(2) 0.027(2) 0.028(2) -0.0069(19) -0.0038(17) -0.0051(17)
C12 0.025(2) 0.027(2) 0.021(2) -0.0074(18) 0.0019(17) -0.0072(17)
C13 0.017(2) 0.028(2) 0.040(3) -0.011(2) 0.0000(18) -0.0050(16)
C14 0.031(2) 0.034(2) 0.041(3) -0.011(2) -0.0036(19) -0.0050(18)
C15 0.039(3) 0.025(2) 0.062(3) -0.009(2) -0.013(2) -0.0050(19)
C16 0.046(3) 0.031(3) 0.054(3) -0.026(2) -0.003(2) -0.006(2)
C17 0.033(2) 0.044(3) 0.042(3) -0.023(2) -0.005(2) -0.0036(19)
C18 0.018(2) 0.032(2) 0.034(3) -0.013(2) 0.0007(18) -0.0036(17)
C19 0.021(2) 0.040(3) 0.026(2) -0.013(2) 0.0018(18) -0.0064(18)
C20 0.041(2) 0.034(2) 0.027(2) -0.006(2) 0.001(2) -0.0066(19)
C21 0.041(2) 0.031(2) 0.041(3) -0.002(2) 0.002(2) -0.0067(19)
C22 0.036(2) 0.021(2) 0.033(3) -0.0025(18) -0.004(2) -0.0048(18)
C23 0.037(3) 0.049(3) 0.045(3) -0.005(2) -0.014(2) -0.006(2)
C24 0.032(3) 0.054(3) 0.057(3) -0.007(2) -0.006(2) -0.006(2)
C25 0.047(3) 0.041(3) 0.048(3) -0.016(2) -0.001(2) 0.001(2)
C26 0.046(3) 0.041(3) 0.048(3) -0.014(2) -0.013(2) -0.005(2)
C27 0.033(2) 0.032(2) 0.051(3) -0.003(2) -0.008(2) -0.0052(19)
C28 0.023(2) 0.028(2) 0.034(3) -0.014(2) -0.0082(19) 0.0067(17)
C29 0.024(2) 0.040(2) 0.031(2) -0.012(2) 0.0021(18) -0.0016(18)
C30 0.038(2) 0.033(2) 0.042(3) -0.012(2) 0.001(2) -0.0080(19)
C31 0.042(3) 0.037(3) 0.049(3) -0.021(2) 0.001(2) -0.010(2)
C32 0.042(3) 0.037(2) 0.040(3) -0.020(2) 0.001(2) -0.003(2)
C33 0.028(2) 0.025(2) 0.029(2) -0.0085(19) -0.0028(18) -0.0031(17)
C34 0.029(2) 0.036(2) 0.028(3) -0.010(2) -0.0036(19) 0.0022(18)
C35 0.025(2) 0.038(2) 0.033(3) -0.015(2) 0.0063(19) -0.0040(18)
C36 0.041(3) 0.037(3) 0.058(3) -0.008(2) 0.006(2) -0.016(2)
C37 0.044(3) 0.038(3) 0.039(3) -0.008(2) 0.006(2) -0.019(2)
C38 0.053(3) 0.049(3) 0.049(3) -0.008(3) -0.007(2) -0.003(2)
C39 0.069(3) 0.047(3) 0.059(4) -0.015(3) 0.007(3) -0.005(3)
C40 0.090(4) 0.035(3) 0.061(4) 0.001(3) -0.008(3) 0.002(3)
C41 0.119(5) 0.044(3) 0.054(4) 0.005(3) -0.019(3) -0.010(3)
C42 0.104(4) 0.036(3) 0.048(3) -0.011(2) -0.010(3) -0.015(3)

loop_
_atom_type_symbol
_atom_type_description
_atom_type_scat_dispersion_real
_atom_type_scat_dispersion_imag
_atom_type_scat_source
C C 0.0033 0.0016 'International Tables Vol C Tables 4.2.6.8 and 6.1.1.4'
H H 0.0000 0.0000 'International Tables Vol C Tables 4.2.6.8 and 6.1.1.4'
N N 0.0061 0.0033 'International Tables Vol C Tables 4.2.6.8 and 6.1.1.4'

loop_
_geom_angle_atom_site_label_1
_geom_angle_atom_site_label_2
_geom_angle_atom_site_label_3
_geom_angle
_geom_angle_site_symmetry_1
_geom_angle_site_symmetry_3
_geom_angle_publ_flag
C1 N1 C13 117.8(3) . . ?
C12 N2 C28 120.6(3) . . ?
N4 N3 C19 109.2(3) . . ?
N5 N4 N3 106.7(3) . . ?
N4 N5 C20 111.1(3) . . ?
N4 N5 C21 119.5(3) . . ?
C20 N5 C21 129.4(3) . . ?
N7 N6 C34 109.8(3) . . ?
N6 N7 N8 106.3(3) . . ?
C35 N8 N7 111.1(3) . . ?
C35 N8 C36 128.8(3) . . ?
N7 N8 C36 120.1(3) . . ?
N1 C1 C2 131.8(3) . . ?
N1 C1 C12 121.3(3) . . ?
C2 C1 C12 106.9(3) . . ?
C3 C2 C7 118.5(3) . . ?
C3 C2 C1 134.9(3) . . ?
C7 C2 C1 106.6(3) . . ?
C2 C3 C4 119.7(3) . . ?
C2 C3 H3 120.1 . . ?
C4 C3 H3 120.1 . . ?
C5 C4 C3 120.6(3) . . ?
C5 C4 H4 119.7 . . ?
C3 C4 H4 119.7 . . ?
C4 C5 C6 121.5(3) . . ?
C4 C5 H5 119.3 . . ?
C6 C5 H5 119.3 . . ?
C7 C6 C5 117.1(3) . . ?
C7 C6 C8 115.3(3) . . ?
C5 C6 C8 127.5(3) . . ?
C6 C7 C11 124.6(3) . . ?
C6 C7 C2 122.5(3) . . ?
C11 C7 C2 112.9(3) . . ?
C9 C8 C6 120.4(3) . . ?
C9 C8 H8 119.8 . . ?
C6 C8 H8 119.8 . . ?
C8 C9 C10 123.6(3) . . ?
C8 C9 H9 118.2 . . ?
C10 C9 H9 118.2 . . ?
C11 C10 C9 117.5(3) . . ?
C11 C10 H10 121.2 . . ?
C9 C10 H10 121.2 . . ?
C10 C11 C7 118.6(3) . . ?
C10 C11 C12 133.9(3) . . ?
C7 C11 C12 107.5(3) . . ?
N2 C12 C11 134.4(3) . . ?
N2 C12 C1 119.7(3) . . ?
C11 C12 C1 105.8(3) . . ?
C14 C13 C18 121.3(3) . . ?
C14 C13 N1 120.0(3) . . ?
C18 C13 N1 118.5(3) . . ?
C13 C14 C15 119.4(4) . . ?
C13 C14 H14 120.3 . . ?
C15 C14 H14 120.3 . . ?
C16 C15 C14 120.5(4) . . ?
C16 C15 H15 119.7 . . ?
C14 C15 H15 119.7 . . ?
C15 C16 C17 119.9(4) . . ?
C15 C16 H16 120.0 . . ?
C17 C16 H16 120.0 . . ?
C16 C17 C18 121.0(4) . . ?
C16 C17 H17 119.5 . . ?
C18 C17 H17 119.5 . . ?
C17 C18 C13 117.7(3) . . ?
C17 C18 C19 121.1(4) . . ?
C13 C18 C19 121.2(3) . . ?
N3 C19 C20 107.3(3) . . ?
N3 C19 C18 122.1(3) . . ?
C20 C19 C18 130.5(4) . . ?
N5 C20 C19 105.7(3) . . ?
N5 C20 H20 127.2 . . ?
C19 C20 H20 127.2 . . ?
N5 C21 C22 111.5(3) . . ?
N5 C21 H21A 109.3 . . ?
C22 C21 H21A 109.3 . . ?
N5 C21 H21B 109.3 . . ?
C22 C21 H21B 109.3 . . ?
H21A C21 H21B 108.0 . . ?
C23 C22 C27 118.2(4) . . ?
C23 C22 C21 121.4(4) . . ?
C27 C22 C21 120.3(3) . . ?
C24 C23 C22 121.2(4) . . ?
C24 C23 H23 119.4 . . ?
C22 C23 H23 119.4 . . ?
C23 C24 C25 119.8(4) . . ?
C23 C24 H24 120.1 . . ?
C25 C24 H24 120.1 . . ?
C26 C25 C24 119.7(4) . . ?
C26 C25 H25 120.2 . . ?
C24 C25 H25 120.2 . . ?
C25 C26 C27 120.6(4) . . ?
C25 C26 H26 119.7 . . ?
C27 C26 H26 119.7 . . ?
C26 C27 C22 120.4(4) . . ?
C26 C27 H27 119.8 . . ?
C22 C27 H27 119.8 . . ?
C33 C28 C29 120.2(3) . . ?
C33 C28 N2 118.6(3) . . ?
C29 C28 N2 121.0(3) . . ?
C30 C29 C28 120.5(4) . . ?
C30 C29 H29 119.8 . . ?
C28 C29 H29 119.8 . . ?
C29 C30 C31 119.5(4) . . ?
C29 C30 H30 120.2 . . ?
C31 C30 H30 120.2 . . ?
C30 C31 C32 120.7(3) . . ?
C30 C31 H31 119.6 . . ?
C32 C31 H31 119.6 . . ?
C31 C32 C33 120.8(4) . . ?
C31 C32 32 119.6 . . ?
C33 C32 32 119.6 . . ?
C32 C33 C28 118.0(3) . . ?
C32 C33 C34 118.9(3) . . ?
C28 C33 C34 123.1(3) . . ?
N6 C34 C35 107.3(3) . . ?
N6 C34 C33 120.4(3) . . ?
C35 C34 C33 132.1(3) . . ?
N8 C35 C34 105.4(3) . . ?
N8 C35 H35 127.3 . . ?
C34 C35 H35 127.3 . . ?
N8 C36 C37 109.6(3) . . ?
N8 C36 H36A 109.8 . . ?
C37 C36 H36A 109.8 . . ?
N8 C36 H36B 109.8 . . ?
C37 C36 H36B 109.8 . . ?
H36A C36 H36B 108.2 . . ?
C42 C37 C38 117.3(4) . . ?
C42 C37 C36 121.0(4) . . ?
C38 C37 C36 121.7(4) . . ?
C39 C38 C37 121.1(4) . . ?
C39 C38 H38 119.4 . . ?
C37 C38 H38 119.4 . . ?
C40 C39 C38 120.3(4) . . ?
C40 C39 H39 119.9 . . ?
C38 C39 H39 119.9 . . ?
C41 C40 C39 119.5(5) . . ?
C41 C40 H40 120.3 . . ?
C39 C40 H40 120.3 . . ?
C40 C41 C42 120.4(5) . . ?
C40 C41 H41 119.8 . . ?
C42 C41 H41 119.8 . . ?
C37 C42 C41 121.4(4) . . ?
C37 C42 H42 119.3 . . ?
C41 C42 H42 119.3 . . ?

loop_
_geom_bond_atom_site_label_1
_geom_bond_atom_site_label_2
_geom_bond_distance
_geom_bond_site_symmetry_2
_geom_bond_publ_flag
N1 C1 1.281(4) . ?
N1 C13 1.430(4) . ?
N2 C12 1.272(4) . ?
N2 C28 1.429(4) . ?
N3 N4 1.333(4) . ?
N3 C19 1.357(4) . ?
N4 N5 1.332(4) . ?
N5 C20 1.341(4) . ?
N5 C21 1.472(4) . ?
N6 N7 1.326(4) . ?
N6 C34 1.354(4) . ?
N7 N8 1.346(4) . ?
N8 C35 1.341(4) . ?
N8 C36 1.468(4) . ?
C1 C2 1.473(4) . ?
C1 C12 1.518(4) . ?
C2 C3 1.372(4) . ?
C2 C7 1.420(4) . ?
C3 C4 1.416(4) . ?
C3 H3 0.9300 . ?
C4 C5 1.372(4) . ?
C4 H4 0.9300 . ?
C5 C6 1.399(5) . ?
C5 H5 0.9300 . ?
C6 C7 1.394(4) . ?
C6 C8 1.420(4) . ?
C7 C11 1.403(4) . ?
C8 C9 1.350(5) . ?
C8 H8 0.9300 . ?
C9 C10 1.415(5) . ?
C9 H9 0.9300 . ?
C10 C11 1.373(4) . ?
C10 H10 0.9300 . ?
C11 C12 1.478(4) . ?
C13 C14 1.381(4) . ?
C13 C18 1.397(5) . ?
C14 C15 1.382(4) . ?
C14 H14 0.9300 . ?
C15 C16 1.367(5) . ?
C15 H15 0.9300 . ?
C16 C17 1.387(5) . ?
C16 H16 0.9300 . ?
C17 C18 1.391(4) . ?
C17 H17 0.9300 . ?
C18 C19 1.470(5) . ?
C19 C20 1.373(4) . ?
C20 H20 0.9300 . ?
C21 C22 1.497(5) . ?
C21 H21A 0.9700 . ?
C21 H21B 0.9700 . ?
C22 C23 1.379(5) . ?
C22 C27 1.389(5) . ?
C23 C24 1.374(5) . ?
C23 H23 0.9300 . ?
C24 C25 1.379(5) . ?
C24 H24 0.9300 . ?
C25 C26 1.367(5) . ?
C25 H25 0.9300 . ?
C26 C27 1.373(5) . ?
C26 H26 0.9300 . ?
C27 H27 0.9300 . ?
C28 C33 1.391(4) . ?
C28 C29 1.394(5) . ?
C29 C30 1.366(4) . ?
C29 H29 0.9300 . ?
C30 C31 1.371(5) . ?
C30 H30 0.9300 . ?
C31 C32 1.375(5) . ?
C31 H31 0.9300 . ?
C32 C33 1.390(4) . ?
C32 32 0.9300 . ?
C33 C34 1.471(5) . ?
C34 C35 1.378(4) . ?
C35 H35 0.9300 . ?
C36 C37 1.494(5) . ?
C36 H36A 0.9700 . ?
C36 H36B 0.9700 . ?
C37 C42 1.376(5) . ?
C37 C38 1.381(5) . ?
C38 C39 1.377(5) . ?
C38 H38 0.9300 . ?
C39 C40 1.368(6) . ?
C39 H39 0.9300 . ?
C40 C41 1.353(6) . ?
C40 H40 0.9300 . ?
C41 C42 1.379(6) . ?
C41 H41 0.9300 . ?
C42 H42 0.9300 . ?

loop_
_geom_torsion_atom_site_label_1
_geom_torsion_atom_site_label_2
_geom_torsion_atom_site_label_3
_geom_torsion_atom_site_label_4
_geom_torsion
_geom_torsion_site_symmetry_1
_geom_torsion_site_symmetry_2
_geom_torsion_site_symmetry_3
_geom_torsion_site_symmetry_4
_geom_torsion_publ_flag
C19 N3 N4 N5 0.3(4) . . . . ?
N3 N4 N5 C20 -0.8(4) . . . . ?
N3 N4 N5 C21 -179.5(3) . . . . ?
C34 N6 N7 N8 1.2(4) . . . . ?
N6 N7 N8 C35 -1.1(4) . . . . ?
N6 N7 N8 C36 -179.9(3) . . . . ?
C13 N1 C1 C2 5.6(5) . . . . ?
C13 N1 C1 C12 -175.7(3) . . . . ?
N1 C1 C2 C3 -3.4(7) . . . . ?
C12 C1 C2 C3 177.7(4) . . . . ?
N1 C1 C2 C7 173.7(4) . . . . ?
C12 C1 C2 C7 -5.3(4) . . . . ?
C7 C2 C3 C4 -0.5(5) . . . . ?
C1 C2 C3 C4 176.4(4) . . . . ?
C2 C3 C4 C5 -0.3(6) . . . . ?
C3 C4 C5 C6 1.3(6) . . . . ?
C4 C5 C6 C7 -1.5(6) . . . . ?
C4 C5 C6 C8 -178.5(4) . . . . ?
C5 C6 C7 C11 -179.3(4) . . . . ?
C8 C6 C7 C11 -1.9(5) . . . . ?
C5 C6 C7 C2 0.7(5) . . . . ?
C8 C6 C7 C2 178.1(3) . . . . ?
C3 C2 C7 C6 0.2(5) . . . . ?
C1 C2 C7 C6 -177.4(3) . . . . ?
C3 C2 C7 C11 -179.8(3) . . . . ?
C1 C2 C7 C11 2.6(4) . . . . ?
C7 C6 C8 C9 1.2(5) . . . . ?
C5 C6 C8 C9 178.2(4) . . . . ?
C6 C8 C9 C10 -0.4(6) . . . . ?
C8 C9 C10 C11 0.1(6) . . . . ?
C9 C10 C11 C7 -0.7(5) . . . . ?
C9 C10 C11 C12 179.8(4) . . . . ?
C6 C7 C11 C10 1.7(6) . . . . ?
C2 C7 C11 C10 -178.2(3) . . . . ?
C6 C7 C11 C12 -178.7(3) . . . . ?
C2 C7 C11 C12 1.3(4) . . . . ?
C28 N2 C12 C11 -3.3(6) . . . . ?
C28 N2 C12 C1 175.0(3) . . . . ?
C10 C11 C12 N2 -6.6(7) . . . . ?
C7 C11 C12 N2 174.0(4) . . . . ?
C10 C11 C12 C1 174.9(4) . . . . ?
C7 C11 C12 C1 -4.5(4) . . . . ?
N1 C1 C12 N2 8.2(5) . . . . ?
C2 C1 C12 N2 -172.7(3) . . . . ?
N1 C1 C12 C11 -173.1(3) . . . . ?
C2 C1 C12 C11 6.0(4) . . . . ?
C1 N1 C13 C14 -89.8(4) . . . . ?
C1 N1 C13 C18 95.1(4) . . . . ?
C18 C13 C14 C15 -4.7(5) . . . . ?
N1 C13 C14 C15 -179.7(3) . . . . ?
C13 C14 C15 C16 2.8(5) . . . . ?
C14 C15 C16 C17 -0.9(6) . . . . ?
C15 C16 C17 C18 0.9(6) . . . . ?
C16 C17 C18 C13 -2.7(5) . . . . ?
C16 C17 C18 C19 178.1(3) . . . . ?
C14 C13 C18 C17 4.7(5) . . . . ?
N1 C13 C18 C17 179.7(3) . . . . ?
C14 C13 C18 C19 -176.1(3) . . . . ?
N1 C13 C18 C19 -1.1(5) . . . . ?
N4 N3 C19 C20 0.3(4) . . . . ?
N4 N3 C19 C18 -176.4(3) . . . . ?
C17 C18 C19 N3 24.7(5) . . . . ?
C13 C18 C19 N3 -154.4(3) . . . . ?
C17 C18 C19 C20 -151.1(4) . . . . ?
C13 C18 C19 C20 29.7(5) . . . . ?
N4 N5 C20 C19 1.0(4) . . . . ?
C21 N5 C20 C19 179.5(3) . . . . ?
N3 C19 C20 N5 -0.8(4) . . . . ?
C18 C19 C20 N5 175.6(3) . . . . ?
N4 N5 C21 C22 -158.1(3) . . . . ?
C20 N5 C21 C22 23.5(5) . . . . ?
N5 C21 C22 C23 96.6(4) . . . . ?
N5 C21 C22 C27 -81.4(4) . . . . ?
C27 C22 C23 C24 2.1(6) . . . . ?
C21 C22 C23 C24 -175.9(3) . . . . ?
C22 C23 C24 C25 -0.1(6) . . . . ?
C23 C24 C25 C26 -1.3(6) . . . . ?
C24 C25 C26 C27 0.6(6) . . . . ?
C25 C26 C27 C22 1.5(6) . . . . ?
C23 C22 C27 C26 -2.8(5) . . . . ?
C21 C22 C27 C26 175.2(3) . . . . ?
C12 N2 C28 C33 125.0(4) . . . . ?
C12 N2 C28 C29 -59.5(5) . . . . ?
C33 C28 C29 C30 -3.4(5) . . . . ?
N2 C28 C29 C30 -178.9(3) . . . . ?
C28 C29 C30 C31 -1.0(5) . . . . ?
C29 C30 C31 C32 3.6(6) . . . . ?
C30 C31 C32 C33 -1.7(6) . . . . ?
C31 C32 C33 C28 -2.7(5) . . . . ?
C31 C32 C33 C34 175.5(3) . . . . ?
C29 C28 C33 C32 5.2(5) . . . . ?
N2 C28 C33 C32 -179.3(3) . . . . ?
C29 C28 C33 C34 -172.9(3) . . . . ?
N2 C28 C33 C34 2.6(5) . . . . ?
N7 N6 C34 C35 -1.0(4) . . . . ?
N7 N6 C34 C33 -177.1(3) . . . . ?
C32 C33 C34 N6 -0.5(5) . . . . ?
C28 C33 C34 N6 177.5(3) . . . . ?
C32 C33 C34 C35 -175.6(4) . . . . ?
C28 C33 C34 C35 2.5(6) . . . . ?
N7 N8 C35 C34 0.5(4) . . . . ?
C36 N8 C35 C34 179.2(3) . . . . ?
N6 C34 C35 N8 0.3(4) . . . . ?
C33 C34 C35 N8 175.8(3) . . . . ?
C35 N8 C36 C37 -64.5(5) . . . . ?
N7 N8 C36 C37 114.1(4) . . . . ?
N8 C36 C37 C42 -75.3(5) . . . . ?
N8 C36 C37 C38 102.6(4) . . . . ?
C42 C37 C38 C39 0.3(6) . . . . ?
C36 C37 C38 C39 -177.6(3) . . . . ?
C37 C38 C39 C40 0.4(6) . . . . ?
C38 C39 C40 C41 -0.2(7) . . . . ?
C39 C40 C41 C42 -0.8(7) . . . . ?
C38 C37 C42 C41 -1.3(6) . . . . ?
C36 C37 C42 C41 176.7(4) . . . . ?
C40 C41 C42 C37 1.6(7) . . . . ?

loop_
_cod_related_entry_id
_cod_related_entry_database
_cod_related_entry_code
1 ChemSpider 30652794
